data_2007824
loop_
_publ_author_name
'Bircsak, Zsolt'
'Harrison, William T. A.'

_publ_section_title
;
 Barium Cobalt Phosphate, BaCo~2~(PO~4~)~2~
;
_journal_issue 11
_journal_name_full 'Acta Crystallographica Section C'
_journal_page_first 1554
_journal_page_last 1556
_journal_paper_doi 10.1107/S010827019800794X
_journal_volume 54
_journal_year 1998
_chemical_formula_iupac 'Ba Co2 (P O4)2'
_chemical_formula_moiety 'Ba Co2 O8 P2'
_chemical_formula_sum 'Ba Co2 O8 P2'
_chemical_formula_weight 445.14
_chemical_name_systematic
;
Barium cobalt(II) phosphate
;
_space_group_IT_number 148
_symmetry_cell_setting trigonal
_symmetry_space_group_name_Hall '-R 3'
_symmetry_space_group_name_H-M 'R -3 :H'
_cell_angle_alpha 90.00
_cell_angle_beta 90.00
_cell_angle_gamma 120.00
_cell_formula_units_Z 3
_cell_length_a 4.8554(6)
_cell_length_b 4.8554(6)
_cell_length_c 23.2156(17)
_cell_measurement_reflns_used 29
_cell_measurement_temperature 298(2)
_cell_measurement_theta_max 13.5
_cell_measurement_theta_min 5.0
_cell_volume 473.98(9)
_computing_cell_refinement P4
_computing_data_collection 'P4 (Siemens, 1995)'
_computing_data_reduction P4
_computing_molecular_graphics 'Ortep3 for Windows (Ferrugia, 1997) '
_computing_publication_material SHELXL97
_computing_structure_refinement SHELXL97
_computing_structure_solution 'SHELXS97 (Sheldrick, 1997)'
_diffrn_ambient_temperature 298(2)
_diffrn_measured_fraction_theta_full 0.997
_diffrn_measured_fraction_theta_max 0.997
_diffrn_measurement_device_type 'Siemens P4 diffractometer'
_diffrn_measurement_method '\q/2\q scans'
_diffrn_radiation_monochromator graphite
_diffrn_radiation_source 'fine-focus sealed tube'
_diffrn_radiation_type MoK\a
_diffrn_radiation_wavelength 0.71073
_diffrn_reflns_av_R_equivalents 0.033
_diffrn_reflns_av_sigmaI/netI 0.0251
_diffrn_reflns_limit_h_max 7
_diffrn_reflns_limit_h_min -1
_diffrn_reflns_limit_k_max 1
_diffrn_reflns_limit_k_min -7
_diffrn_reflns_limit_l_max 34
_diffrn_reflns_limit_l_min -34
_diffrn_reflns_number 1134
_diffrn_reflns_theta_full 32.44
_diffrn_reflns_theta_max 32.44
_diffrn_reflns_theta_min 2.63
_diffrn_standards_decay_% 0
_diffrn_standards_interval_count 97
_diffrn_standards_number 3
_exptl_absorpt_coefficient_mu 11.868
_exptl_absorpt_correction_T_max 0.093
_exptl_absorpt_correction_T_min 0.080
_exptl_absorpt_correction_type 'Empirical \y scans (North et al., 1968)'
_exptl_crystal_colour pink
_exptl_crystal_density_diffrn 4.679
_exptl_crystal_density_meas ?
_exptl_crystal_description block
_exptl_crystal_F_000 612
_exptl_crystal_size_max 0.3
_exptl_crystal_size_mid 0.2
_exptl_crystal_size_min 0.2
_refine_diff_density_max 1.15
_refine_diff_density_min -0.97
_refine_ls_extinction_coef 0.0098(6)
_refine_ls_extinction_method 'SHELXL97 (Sheldrick, 1997)'
_refine_ls_goodness_of_fit_ref 1.178
_refine_ls_hydrogen_treatment none
_refine_ls_matrix_type full
_refine_ls_number_parameters 23
_refine_ls_number_reflns 390
_refine_ls_number_restraints 0
_refine_ls_restrained_S_all 1.178
_refine_ls_R_factor_all 0.0175
_refine_ls_R_factor_gt 0.017
_refine_ls_shift/su_max 0.000
_refine_ls_shift/su_mean 0.000
_refine_ls_structure_factor_coef Fsqd
_refine_ls_weighting_details 'calc w = 1/[\s^2^(Fo^2^)+(0.0125P)^2^+3.0015P] where P=(Fo^2^+2Fc^2^)/3'
_refine_ls_weighting_scheme calc
_refine_ls_wR_factor_ref 0.045
_reflns_number_gt 383
_reflns_number_total 390
_reflns_threshold_expression I>2\s(I)
_cod_data_source_file fr1136.cif
_cod_data_source_block bacopt
_cod_depositor_comments
;
The following automatic conversions were performed:

'_chemical_melting_point' value 'not measured' was changed to '?' -
the value is undefined or not given.

Automatic conversion script
Id: cif_fix_values 1715 2011-07-08 13:25:40Z adriana 

The following automatic conversions were performed:

'_exptl_crystal_density_meas' value 'not measured' was changed to '?'
- the value is perceived as not measured.

Automatic conversion script
Id: cif_fix_values 3008 2015-01-20 13:52:24Z robertas 
;
_cod_original_sg_symbol_H-M 'R -3'
_cod_database_code 2007824

loop_
_symmetry_equiv_pos_as_xyz
'x, y, z'
'-y, x-y, z'
'-x+y, -x, z'
'x+2/3, y+1/3, z+1/3'
'-y+2/3, x-y+1/3, z+1/3'
'-x+y+2/3, -x+1/3, z+1/3'
'x+1/3, y+2/3, z+2/3'
'-y+1/3, x-y+2/3, z+2/3'
'-x+y+1/3, -x+2/3, z+2/3'
'-x, -y, -z'
'y, -x+y, -z'
'x-y, x, -z'
'-x+2/3, -y+1/3, -z+1/3'
'y+2/3, -x+y+1/3, -z+1/3'
'x-y+2/3, x+1/3, -z+1/3'
'-x+1/3, -y+2/3, -z+2/3'
'y+1/3, -x+y+2/3, -z+2/3'
'x-y+1/3, x+2/3, -z+2/3'

loop_
_atom_site_label
_atom_site_fract_x
_atom_site_fract_y
_atom_site_fract_z
_atom_site_U_iso_or_equiv
_atom_site_adp_type
_atom_site_occupancy
_atom_site_type_symbol
Ba1 0 0 0 0.01059(13) Uani 1 Ba
Co1 0 0 0.17021(2) 0.00725(14) Uani 1 Co
P1 0.3333 0.6667 0.24129(4) 0.00579(18) Uani 1 P
O1 0.3333 0.6667 0.30633(13) 0.0118(5) Uani 1 O
O2 0.3455(4) 0.3700(4) 0.21959(9) 0.0106(3) Uani 1 O

loop_
_atom_site_aniso_label
_atom_site_aniso_U_11
_atom_site_aniso_U_22
_atom_site_aniso_U_33
_atom_site_aniso_U_12
_atom_site_aniso_U_13
_atom_site_aniso_U_23
Ba1 0.00994(14) 0.00994(14) 0.01189(18) 0.00497(7) 0.000 0.000
Co1 0.00597(16) 0.00597(16) 0.0098(3) 0.00299(8) 0.000 0.000
P1 0.0051(2) 0.0051(2) 0.0072(3) 0.00254(12) 0.000 0.000
O1 0.0144(8) 0.0144(8) 0.0066(11) 0.0072(4) 0.000 0.000
O2 0.0099(8) 0.0088(7) 0.0138(8) 0.0053(6) -0.0004(6) -0.0020(6)

loop_
_atom_type_symbol
_atom_type_description
_atom_type_scat_dispersion_real
_atom_type_scat_dispersion_imag
_atom_type_scat_source
Ba Ba -0.3244 2.2819 'International Tables Vol C Tables 4.2.6.8 and 6.1.1.4'
Co Co 0.3494 0.9721 'International Tables Vol C Tables 4.2.6.8 and 6.1.1.4'
P P 0.1023 0.0942 'International Tables Vol C Tables 4.2.6.8 and 6.1.1.4'
O O 0.0106 0.0060 'International Tables Vol C Tables 4.2.6.8 and 6.1.1.4'

loop_
_geom_angle_atom_site_label_1
_geom_angle_atom_site_label_2
_geom_angle_atom_site_label_3
_geom_angle_site_symmetry_1
_geom_angle_site_symmetry_3
_geom_angle
_geom_angle_publ_flag
O1 Ba1 O1 7_444 13 180.0 no
O1 Ba1 O1 7_444 7_434 115.38(4) no
O1 Ba1 O1 13 7_434 64.62(4) no
O1 Ba1 O1 7_444 13_565 64.62(4) no
O1 Ba1 O1 13 13_565 115.38(4) no
O1 Ba1 O1 7_434 13_565 180.0 no
O1 Ba1 O1 7_444 7_544 115.38(4) no
O1 Ba1 O1 13 7_544 64.62(4) no
O1 Ba1 O1 7_434 7_544 115.38(4) no
O1 Ba1 O1 13_565 7_544 64.62(4) no
O1 Ba1 O1 7_444 13_455 64.62(4) no
O1 Ba1 O1 13 13_455 115.38(4) no
O1 Ba1 O1 7_434 13_455 64.62(4) no
O1 Ba1 O1 13_565 13_455 115.38(4) no
O1 Ba1 O1 7_544 13_455 180.0 no
O1 Ba1 O2 7_444 7_444 49.00(7) no
O1 Ba1 O2 13 7_444 131.00(7) no
O1 Ba1 O2 7_434 7_444 82.15(6) no
O1 Ba1 O2 13_565 7_444 97.85(6) no
O1 Ba1 O2 7_544 7_444 103.77(7) no
O1 Ba1 O2 13_455 7_444 76.23(7) no
O1 Ba1 O2 7_444 13 131.00(7) no
O1 Ba1 O2 13 13 49.00(7) no
O1 Ba1 O2 7_434 13 97.85(6) no
O1 Ba1 O2 13_565 13 82.15(6) no
O1 Ba1 O2 7_544 13 76.23(7) no
O1 Ba1 O2 13_455 13 103.77(7) no
O2 Ba1 O2 7_444 13 180.00(9) no
O1 Ba1 O2 7_444 15_445 97.85(6) no
O1 Ba1 O2 13 15_445 82.15(6) no
O1 Ba1 O2 7_434 15_445 76.24(7) no
O1 Ba1 O2 13_565 15_445 103.77(7) no
O1 Ba1 O2 7_544 15_445 131.00(7) no
O1 Ba1 O2 13_455 15_445 49.00(7) no
O2 Ba1 O2 7_444 15_445 125.22(6) no
O2 Ba1 O2 13 15_445 54.78(6) no
O1 Ba1 O2 7_444 9_554 82.15(6) no
O1 Ba1 O2 13 9_554 97.85(6) no
O1 Ba1 O2 7_434 9_554 103.77(7) no
O1 Ba1 O2 13_565 9_554 76.24(7) no
O1 Ba1 O2 7_544 9_554 49.00(7) no
O1 Ba1 O2 13_455 9_554 131.00(7) no
O2 Ba1 O2 7_444 9_554 54.78(6) no
O2 Ba1 O2 13 9_554 125.22(6) no
O2 Ba1 O2 15_445 9_554 180.00(9) no
O1 Ba1 O2 7_444 14_455 76.23(7) no
O1 Ba1 O2 13 14_455 103.77(7) no
O1 Ba1 O2 7_434 14_455 131.00(7) no
O1 Ba1 O2 13_565 14_455 49.00(7) no
O1 Ba1 O2 7_544 14_455 97.85(6) no
O1 Ba1 O2 13_455 14_455 82.15(6) no
O2 Ba1 O2 7_444 14_455 125.22(6) no
O2 Ba1 O2 13 14_455 54.78(6) no
O2 Ba1 O2 15_445 14_455 54.78(6) no
O2 Ba1 O2 9_554 14_455 125.22(6) no
O1 Ba1 O2 7_444 8_544 103.77(7) no
O1 Ba1 O2 13 8_544 76.23(7) no
O1 Ba1 O2 7_434 8_544 49.00(7) no
O1 Ba1 O2 13_565 8_544 131.00(7) no
O1 Ba1 O2 7_544 8_544 82.15(6) no
O1 Ba1 O2 13_455 8_544 97.85(6) no
O2 Ba1 O2 7_444 8_544 54.78(6) no
O2 Ba1 O2 13 8_544 125.22(6) no
O2 Ba1 O2 15_445 8_544 125.22(6) no
O2 Ba1 O2 9_554 8_544 54.78(6) no
O2 Ba1 O2 14_455 8_544 180.00(9) no
O2 Co1 O2 . 3 92.64(8) yes
O2 Co1 O2 . 2 92.64(8) no
O2 Co1 O2 3 2 92.64(8) no
O2 Co1 O2 . 13 95.97(7) yes
O2 Co1 O2 3 13 86.09(11) yes
O2 Co1 O2 2 13 171.34(8) yes
O2 Co1 O2 . 15_445 171.34(8) no
O2 Co1 O2 3 15_445 95.97(7) no
O2 Co1 O2 2 15_445 86.09(11) no
O2 Co1 O2 13 15_445 85.53(8) yes
O2 Co1 O2 . 14_455 86.09(11) no
O2 Co1 O2 3 14_455 171.35(8) no
O2 Co1 O2 2 14_455 95.97(7) no
O2 Co1 O2 13 14_455 85.53(8) no
O2 Co1 O2 15_445 14_455 85.53(8) no
O1 P1 O2 . 3_565 108.90(8) yes
O1 P1 O2 . 2_665 108.90(8) no
O2 P1 O2 3_565 2_665 110.03(8) yes
O1 P1 O2 . . 108.90(8) no
O2 P1 O2 3_565 . 110.03(8) no
O2 P1 O2 2_665 . 110.03(8) no
P1 O2 Co1 . . 126.15(11) yes
P1 O2 Co1 . 13 130.61(11) yes
Co1 O2 Co1 . 13 84.03(7) yes

loop_
_geom_bond_atom_site_label_1
_geom_bond_atom_site_label_2
_geom_bond_site_symmetry_2
_geom_bond_distance
_geom_bond_publ_flag
Ba1 O1 7_444 2.8725(7) yes
Ba1 O1 13 2.8725(7) no
Ba1 O1 7_434 2.8725(7) no
Ba1 O1 13_565 2.8725(7) no
Ba1 O1 7_544 2.8725(7) no
Ba1 O1 13_455 2.8725(7) no
Ba1 O2 7_444 3.1168(19) yes
Ba1 O2 13 3.1168(19) no
Ba1 O2 15_445 3.1168(19) no
Ba1 O2 9_554 3.1168(19) no
Ba1 O2 14_455 3.1168(19) no
Ba1 O2 8_544 3.1168(19) no
Co1 O2 . 2.0837(19) yes
Co1 O2 3 2.0837(19) no
Co1 O2 2 2.0837(19) no
Co1 O2 13 2.112(2) yes
Co1 O2 15_445 2.112(2) no
Co1 O2 14_455 2.112(2) no
P1 O1 . 1.510(3) yes
P1 O2 3_565 1.5548(19) no
P1 O2 2_665 1.5548(19) no
P1 O2 . 1.5548(19) yes
